data_6000560
loop_
_publ_author_name
'Warner, J. K.'
'Cheetham, A. K.'
'Cox, D. E.'
'Vondreele, R. B.'

_publ_section_title
;
 Valence contrast between iron sites in alpha-Fe2PO5 - a comparative-study
 by magnetic neutron and resonant X-ray-powder diffraction
;
_journal_name_full 'Journal of The American Chemical Society'
_journal_page_first 6074
_journal_page_last 6080
_journal_paper_doi 10.1021/ja00041a027
_journal_volume 114
_journal_year 1992
_chemical_formula_sum 'Fe2 O5 P'
_space_group_name_H-M_alt 'P n m a'
_cell_angle_alpha 90.000
_cell_angle_beta 90.000
_cell_angle_gamma 90.000
_cell_length_a 7.3639
_cell_length_b 6.4320
_cell_length_c 7.4550
_cell_volume 353.10
_cod_database_code 6000560

loop_
_atom_site_label
_atom_site_fract_x
_atom_site_fract_y
_atom_site_fract_z
? ? ? ?
